data_7240300
loop_
_publ_author_name
'Di Nicola, Corrado'
'Tombesi, Alessia'
'Moroni, Marco'
'Vismara, Rebecca'
'Marchetti, Fabio'
'Pettinari, Riccardo'
'Nardo, Luca'
'Vesco, Guglielmo'
'Galli, Simona'
'Casassa, Silvia'
'Pandolfo, Luciano'
'Pettinari, Claudio'

_publ_section_title
;
 Investigation on the Interconversion from DMF-Solvated to Unsolvated
 Copper(II) Pyrazolate Coordination Polymers
;
_journal_name_full CrystEngComm
_journal_paper_doi 10.1039/D0CE00370K
_journal_year 2020
_chemical_formula_moiety 'C8.6 H10 Cu1 I2 N4.9 O0.9'
_chemical_formula_structural 'Cu (C3H2IN2)2 (C3H7NO)0.9'
_chemical_formula_sum 'C8.6 H10 Cu I2 N4.9 O0.9'
_chemical_formula_weight 513.76
_space_group_crystal_system orthorhombic
_space_group_IT_number 63
_space_group_name_Hall '-C 2c 2'
_space_group_name_H-M_alt 'C m c m'
_audit_update_record
;
2019-12-10 deposited with the CCDC.	2020-04-13 downloaded from the CCDC.
;
_cell_angle_alpha 90
_cell_angle_beta 90
_cell_angle_gamma 90
_cell_formula_units_Z 4
_cell_length_a 20.26801(50)
_cell_length_b 9.53129(21)
_cell_length_c 7.35857(15)
_cell_measurement_temperature 298
_cell_volume 1421.53(6)
_computing_cell_refinement 'TOPAS-R V3'
_computing_data_collection 'Bruker XRD Commander'
_computing_structure_refinement 'TOPAS-R V3'
_computing_structure_solution 'TOPAS-R V3'
_diffrn_ambient_temperature 298
_diffrn_detector_type 'Bruker Lynxeye linear PSD'
_diffrn_measurement_device_type 'Bruker AXS D8 Advance'
_diffrn_radiation_monochromator 'Nickel filter'
_diffrn_radiation_wavelength CuK\a~1~
_diffrn_source_target Cu
_diffrn_source_type 'sealed X-ray tube'
_exptl_crystal_density_diffrn 2.40
_exptl_crystal_density_meas ?
_exptl_crystal_density_method 'not measured'
_exptl_crystal_F_000 949.6
_pd_char_colour violet
_pd_instr_location ' ?'
_pd_meas_2theta_range_inc 0.02
_pd_meas_2theta_range_max 105
_pd_meas_2theta_range_min 5
_pd_meas_number_of_points 5001
_pd_meas_scan_method step
_pd_proc_2theta_range_inc 0.02
_pd_proc_2theta_range_max 105.0
_pd_proc_2theta_range_min 8.0
_pd_proc_ls_background_function 'Chebyshev polynomial'
_pd_proc_ls_profile_function 'fundamental parameters approach'
_pd_proc_ls_prof_R_factor 0.046
_pd_proc_ls_prof_wR_expected 0.008
_pd_proc_ls_prof_wR_factor 0.069
_pd_spec_mounting
;
 packed powder pellet
;
_pd_spec_mount_mode reflection
_pd_spec_shape flat_sheet
_pd_spec_size_axial 20
_pd_spec_size_equat 20
_pd_spec_size_thick 0.2
_refine_ls_extinction_method none
_refine_ls_hydrogen_treatment fixed
_refine_ls_matrix_type fullcycle
_refine_ls_number_parameters 45
_refine_ls_number_restraints 0
_refine_ls_shift/su_max .01
_refine_ls_structure_factor_coef Inet
_cod_data_source_file d0ce00370k2.cif
_cod_data_source_block Compound_oC5DMF
_cod_depositor_comments
;
The following automatic conversions were performed:

data item '_exptl_crystal_density_meas' value 'not measured' was
changed to '?' -- the value is perceived as not measured.

Automatic conversion script
Id: cif_fix_values 7556 2019-12-06 15:28:31Z antanas 
;
_cod_original_cell_volume 1421.531(56)
_cod_original_sg_symbol_H-M Cmcm
_cod_original_formula_sum 'C8.6 H10 Cu1 I2 N4.9 O0.9'
_cod_database_code 7240300

loop_
_symmetry_equiv_pos_as_xyz
'-x, -y, -z'
'-x, -y, z+1/2'
'-x, y, -z+1/2'
'-x, y, z'
'-x+1/2, -y+1/2, -z'
'-x+1/2, -y+1/2, z+1/2'
'-x+1/2, y+1/2, -z+1/2'
'-x+1/2, y+1/2, z'
'x, -y, -z'
'x, -y, z+1/2'
'x, y, -z+1/2'
'x, y, z'
'x+1/2, -y+1/2, -z'
'x+1/2, -y+1/2, z+1/2'
'x+1/2, y+1/2, -z+1/2'
'x+1/2, y+1/2, z'

loop_
_atom_site_label
_atom_site_type_symbol
_atom_site_symmetry_multiplicity
_atom_site_fract_x
_atom_site_fract_y
_atom_site_fract_z
_atom_site_occupancy
_atom_site_B_iso_or_equiv
Cu1 Cu 4 0 0.5 0 1 2.35(10)
C1 C 8 0.64929 0.78978 0.75 1 4.35(10)
I1 I 8 0.7313715 0.6485521 0.75 1 4.35(10)
C2 C 16 0.6183436 0.8430258 0.9009121 1 4.35(10)
N1 N 16 0.5682713 0.9291792 0.8432688 1 4.35(10)
H2 H 16 0.6296036 0.8236521 1.023695 1 4.35(10)
O1 O 4 0 0.32502 0.25 0.862(10) 6.35(10)
C3 C 16 -0.02515085 0.2052898 0.2525311 0.2156(26) 6.35(10)
N2 N 16 0.01536226 0.08633331 0.2503048 0.2156(26) 6.35(10)
C4 C 16 0.08404452 0.1014757 0.2452437 0.2156(26) 6.35(10)
C5 C 16 -0.0128069 -0.04776552 0.2531396 0.2156(26) 6.35(10)
H3 H 16 -0.07175634 0.1950146 0.2559654 0.2156(26) 6.35(10)
H41 H 16 0.09504314 0.1983587 0.2438726 0.2156(26) 6.35(10)
H42 H 16 0.1028862 0.05855177 0.3495641 0.2156(26) 6.35(10)
H43 H 16 0.1008759 0.05780631 0.1388552 0.2156(26) 6.35(10)
H51 H 16 -0.03979322 -0.05989071 0.1487577 0.2156(26) 6.35(10)
H52 H 16 0.02115182 -0.1164666 0.2530729 0.2156(26) 6.35(10)
H53 H 16 -0.0389211 -0.05806349 0.3595146 0.2156(26) 6.35(10)

loop_
_atom_type_symbol
_atom_type_description
_atom_type_scat_source
C C 'International Tables for Crystallography (Vol. IV)'
H H 'International Tables for Crystallography (Vol. IV)'
Cu Cu 'International Tables for Crystallography (Vol. IV)'
I I 'International Tables for Crystallography (Vol. IV)'
N N 'International Tables for Crystallography (Vol. IV)'
O O 'International Tables for Crystallography (Vol. IV)'

loop_
_diffrn_radiation_type
'Cu K\a'
